data_4034814
loop_
_publ_author_name
'Usmanova, Liliia'
'Dar'in, Dmitry'
'Novikov, Mikhail S.'
'Gureev, Maxim'
'Krasavin, Mikhail'

_publ_section_title
;
 Bicyclic Piperazine Mimetics of the Peptide \b-Turn Assembled via the
 Castagnoli-Cushman Reaction.
;
_journal_issue 10
_journal_name_full 'The Journal of organic chemistry'
_journal_page_first 5859
_journal_page_last 5868
_journal_paper_doi 10.1021/acs.joc.8b00811
_journal_volume 83
_journal_year 2018
_chemical_formula_moiety 'C23 H24 F N3 O4'
_chemical_formula_sum 'C23 H24 F N3 O4'
_chemical_formula_weight 425.45
_space_group_crystal_system monoclinic
_space_group_IT_number 14
_space_group_name_Hall '-P 2ybc'
_space_group_name_H-M_alt 'P 1 21/c 1'
_atom_sites_solution_hydrogens geom
_audit_creation_date 2017-11-10
_audit_creation_method
;
Olex2 1.2
(compiled 2017.08.10 svn.r3458 for OlexSys, GUI svn.r5381)
;
_cell_angle_alpha 90
_cell_angle_beta 97.968(3)
_cell_angle_gamma 90
_cell_formula_units_Z 4
_cell_length_a 13.4745(4)
_cell_length_b 16.8109(5)
_cell_length_c 9.1460(3)
_cell_measurement_reflns_used 5467
_cell_measurement_temperature 100(2)
_cell_measurement_theta_max 30.8840
_cell_measurement_theta_min 3.2760
_cell_volume 2051.74(11)
_computing_cell_refinement
;
CrysAlisPro, Agilent Technologies,
Version 1.171.36.32 (release 02-08-2013 CrysAlis171 .NET)
(compiled Aug  2 2013,16:46:58)
;
_computing_data_collection
;
CrysAlisPro, Agilent Technologies,
Version 1.171.36.32 (release 02-08-2013 CrysAlis171 .NET)
(compiled Aug  2 2013,16:46:58)
;
_computing_data_reduction
;
CrysAlisPro, Agilent Technologies,
Version 1.171.36.32 (release 02-08-2013 CrysAlis171 .NET)
(compiled Aug  2 2013,16:46:58)
;
_computing_molecular_graphics 'Olex2 (Dolomanov et al., 2009)'
_computing_publication_material 'Olex2 (Dolomanov et al., 2009)'
_computing_structure_refinement 'ShelXL (Sheldrick, 2015)'
_computing_structure_solution 'SHELXS-97 (Sheldrick, 1990)'
_diffrn_ambient_temperature 100(2)
_diffrn_detector_area_resol_mean 16.2096
_diffrn_measured_fraction_theta_full 0.999
_diffrn_measured_fraction_theta_max 0.999
_diffrn_measurement_details
;
#__ type_ start__ end____ width___ exp.time_
  1 omega  -90.00  -32.00   1.0000    1.7500
omega____ theta____ kappa____ phi______ frames
    -      -22.5803    0.0000 -180.0000 58

#__ type_ start__ end____ width___ exp.time_
  2 omega  -89.00  -48.00   1.0000    1.7500
omega____ theta____ kappa____ phi______ frames
    -      -22.5803 -178.0000 -150.0000 41

#__ type_ start__ end____ width___ exp.time_
  3 omega  -81.00   13.00   1.0000    1.7500
omega____ theta____ kappa____ phi______ frames
    -      -22.5803  -19.0000   60.0000 94

#__ type_ start__ end____ width___ exp.time_
  4 omega   60.00   92.00   1.0000    1.7500
omega____ theta____ kappa____ phi______ frames
    -       23.5178 -178.0000  -30.0000 32

#__ type_ start__ end____ width___ exp.time_
  5 omega  -59.00  -32.00   1.0000    1.7500
omega____ theta____ kappa____ phi______ frames
    -      -22.5803  178.0000  -30.0000 27

#__ type_ start__ end____ width___ exp.time_
  6 omega  -77.00  -51.00   1.0000    1.7500
omega____ theta____ kappa____ phi______ frames
    -      -22.5803 -178.0000  120.0000 26

#__ type_ start__ end____ width___ exp.time_
  7 omega   29.00   74.00   1.0000    1.7500
omega____ theta____ kappa____ phi______ frames
    -       23.5178   57.0000   60.0000 45

#__ type_ start__ end____ width___ exp.time_
  8 omega   48.00   78.00   1.0000    1.7500
omega____ theta____ kappa____ phi______ frames
    -       23.5178  178.0000 -120.0000 30

#__ type_ start__ end____ width___ exp.time_
  9 omega  -20.00   30.00   1.0000    1.7500
omega____ theta____ kappa____ phi______ frames
    -       23.5178   19.0000   60.0000 50
;
_diffrn_measurement_device_type 'Xcalibur, Eos'
_diffrn_measurement_method '\w scans'
_diffrn_orient_matrix_UB_11 0.0399329000
_diffrn_orient_matrix_UB_12 -0.0272223000
_diffrn_orient_matrix_UB_13 0.0189710000
_diffrn_orient_matrix_UB_21 0.0072822000
_diffrn_orient_matrix_UB_22 0.0151057000
_diffrn_orient_matrix_UB_23 0.0731252000
_diffrn_orient_matrix_UB_31 -0.0343077000
_diffrn_orient_matrix_UB_32 -0.0284653000
_diffrn_orient_matrix_UB_33 0.0207225000
_diffrn_radiation_monochromator graphite
_diffrn_radiation_type MoK\a
_diffrn_radiation_wavelength 0.71073
_diffrn_reflns_av_R_equivalents 0.0257
_diffrn_reflns_av_unetI/netI 0.0251
_diffrn_reflns_Laue_measured_fraction_full 0.999
_diffrn_reflns_Laue_measured_fraction_max 0.999
_diffrn_reflns_limit_h_max 17
_diffrn_reflns_limit_h_min -17
_diffrn_reflns_limit_k_max 21
_diffrn_reflns_limit_k_min -21
_diffrn_reflns_limit_l_max 11
_diffrn_reflns_limit_l_min -11
_diffrn_reflns_number 15970
_diffrn_reflns_point_group_measured_fraction_full 0.999
_diffrn_reflns_point_group_measured_fraction_max 0.999
_diffrn_reflns_theta_full 25.242
_diffrn_reflns_theta_max 27.499
_diffrn_reflns_theta_min 2.811
_diffrn_source 'Enhance (Mo) X-ray Source'
_exptl_absorpt_coefficient_mu 0.101
_exptl_absorpt_correction_T_max 1.00000
_exptl_absorpt_correction_T_min 0.96740
_exptl_absorpt_correction_type multi-scan
_exptl_absorpt_process_details
;
CrysAlisPro, Agilent Technologies,
Version 1.171.36.32 (release 02-08-2013 CrysAlis171 .NET)
(compiled Aug  2 2013,16:46:58)
Empirical absorption correction using spherical harmonics,
 implemented in SCALE3 ABSPACK scaling algorithm.
;
_exptl_crystal_colour 'clear colourless'
_exptl_crystal_colour_lustre clear
_exptl_crystal_colour_primary colourless
_exptl_crystal_density_diffrn 1.377
_exptl_crystal_density_method 'not measured'
_exptl_crystal_description plate
_exptl_crystal_F_000 896
_exptl_crystal_size_max 0.33
_exptl_crystal_size_mid 0.28
_exptl_crystal_size_min 0.25
_refine_diff_density_max 0.317
_refine_diff_density_min -0.226
_refine_diff_density_rms 0.044
_refine_ls_extinction_method none
_refine_ls_goodness_of_fit_ref 1.033
_refine_ls_hydrogen_treatment constr
_refine_ls_matrix_type full
_refine_ls_number_parameters 282
_refine_ls_number_reflns 4711
_refine_ls_number_restraints 0
_refine_ls_restrained_S_all 1.033
_refine_ls_R_factor_all 0.0454
_refine_ls_R_factor_gt 0.0377
_refine_ls_shift/su_max 0.000
_refine_ls_shift/su_mean 0.000
_refine_ls_structure_factor_coef Fsqd
_refine_ls_weighting_details 'w=1/[\s^2^(Fo^2^)+(0.0436P)^2^+0.8271P] where P=(Fo^2^+2Fc^2^)/3'
_refine_ls_weighting_scheme calc
_refine_ls_wR_factor_gt 0.0925
_refine_ls_wR_factor_ref 0.0980
_reflns_Friedel_coverage 0.000
_reflns_number_gt 4044
_reflns_number_total 4711
_reflns_threshold_expression 'I > 2\s(I)'
_cod_data_source_file jo8b00811_si_004.cif
_cod_data_source_block 103-428-5970_ulm401
_cod_original_cell_volume 2051.75(11)
_cod_database_code 4034814
_shelx_shelxl_version_number 2014/7
_chemical_oxdiff_formula 'C23 H24 F N3 O4'
_shelx_space_group_comment
;
The symmetry employed for this shelxl refinement is uniquely defined
by the following loop, which should always be used as a source of
symmetry information in preference to the above space-group names.
They are only intended as comments.
;
_shelx_estimated_absorpt_t_max 0.975
_shelx_estimated_absorpt_t_min 0.967
_reflns_odcompleteness_completeness 99.85
_reflns_odcompleteness_iscentric 1
_reflns_odcompleteness_theta 28.51
_olex2_refinement_description
;
1. Fixed Uiso
 At 1.2 times of:
  All C(H) groups, All C(H,H) groups
 At 1.5 times of:
  All C(H,H,H) groups
2.a Ternary CH refined with riding coordinates:
 C10(H10), C9(H9)
2.b Secondary CH2 refined with riding coordinates:
 C6(H6A,H6B), C14(H14A,H14B), C3(H3A,H3B), C17(H17A,H17B)
2.c Aromatic/amide H refined with riding coordinates:
 C23(H23), C25(H25), C28(H28), C19(H19), C22(H22), C20(H20), C24(H24), C27(H27)
2.d Idealised Me refined as rotating group:
 C30(H30A,H30B,H30C), C18(H18A,H18B,H18C)
;
_olex2_submission_special_instructions 'No special instructions were received'

loop_
_space_group_symop_operation_xyz
'x, y, z'
'-x, y+1/2, -z+1/2'
'-x, -y, -z'
'x, -y-1/2, z-1/2'

loop_
_atom_site_label
_atom_site_type_symbol
_atom_site_fract_x
_atom_site_fract_y
_atom_site_fract_z
_atom_site_U_iso_or_equiv
_atom_site_adp_type
_atom_site_occupancy
_atom_site_site_symmetry_order
_atom_site_calc_flag
_atom_site_refinement_flags_posn
F31 F 0.38633(6) 0.61512(5) 0.53689(8) 0.02574(19) Uani 1 1 d .
O11 O 0.18050(6) 0.26635(5) 0.32686(9) 0.01587(18) Uani 1 1 d .
O12 O 0.13902(7) 0.51909(5) -0.03409(10) 0.0219(2) Uani 1 1 d .
O13 O 0.41199(7) 0.35096(5) -0.18236(9) 0.0214(2) Uani 1 1 d .
O29 O -0.14655(7) 0.35268(5) 0.70114(10) 0.0251(2) Uani 1 1 d .
N5 N 0.20832(7) 0.39882(6) 0.02325(10) 0.0138(2) Uani 1 1 d .
N2 N 0.10740(7) 0.38699(6) 0.27149(10) 0.0135(2) Uani 1 1 d .
N8 N 0.40207(7) 0.33323(6) 0.06124(11) 0.0156(2) Uani 1 1 d .
C1 C 0.17061(8) 0.32717(7) 0.25110(12) 0.0126(2) Uani 1 1 d .
C10 C 0.23295(8) 0.33339(7) 0.12573(12) 0.0132(2) Uani 1 1 d .
H10 H 0.2227 0.2830 0.0674 0.016 Uiso 1 1 calc R
C16 C 0.04465(9) 0.38210(7) 0.38701(12) 0.0144(2) Uani 1 1 d .
C6 C 0.26469(9) 0.40011(7) -0.10229(12) 0.0162(2) Uani 1 1 d .
H6A H 0.2752 0.4562 -0.1293 0.019 Uiso 1 1 calc R
H6B H 0.2236 0.3745 -0.1876 0.019 Uiso 1 1 calc R
C15 C 0.36676(8) 0.41204(7) 0.28207(12) 0.0139(2) Uani 1 1 d .
C4 C 0.15257(9) 0.46193(7) 0.05010(13) 0.0156(2) Uani 1 1 d .
C7 C 0.36592(9) 0.35885(7) -0.07602(13) 0.0160(2) Uani 1 1 d .
C14 C 0.50226(9) 0.29637(8) 0.08593(14) 0.0196(3) Uani 1 1 d .
H14A H 0.5088 0.2595 0.0034 0.024 Uiso 1 1 calc R
H14B H 0.5084 0.2646 0.1779 0.024 Uiso 1 1 calc R
C26 C -0.07935(9) 0.36304(7) 0.60339(14) 0.0183(2) Uani 1 1 d .
C9 C 0.34550(8) 0.33814(7) 0.18729(12) 0.0137(2) Uani 1 1 d .
H9 H 0.3628 0.2905 0.2513 0.016 Uiso 1 1 calc R
C23 C 0.35994(8) 0.40779(7) 0.43313(12) 0.0163(2) Uani 1 1 d .
H23 H 0.3506 0.3576 0.4770 0.020 Uiso 1 1 calc R
C25 C 0.02320(10) 0.35097(7) 0.63825(13) 0.0199(3) Uani 1 1 d .
H25 H 0.0510 0.3359 0.7354 0.024 Uiso 1 1 calc R
C28 C -0.05782(9) 0.39675(7) 0.35358(13) 0.0181(2) Uani 1 1 d .
H28 H -0.0854 0.4128 0.2569 0.022 Uiso 1 1 calc R
C21 C 0.38041(9) 0.54779(7) 0.45311(13) 0.0181(2) Uani 1 1 d .
C19 C 0.38402(9) 0.48587(7) 0.22096(13) 0.0170(2) Uani 1 1 d .
H19 H 0.3913 0.4892 0.1193 0.020 Uiso 1 1 calc R
C22 C 0.36664(9) 0.47600(8) 0.51996(13) 0.0188(3) Uani 1 1 d .
H22 H 0.3618 0.4732 0.6225 0.023 Uiso 1 1 calc R
C20 C 0.39085(9) 0.55458(7) 0.30580(13) 0.0191(3) Uani 1 1 d .
H20 H 0.4024 0.6048 0.2636 0.023 Uiso 1 1 calc R
C24 C 0.08488(9) 0.36119(7) 0.52947(13) 0.0180(2) Uani 1 1 d .
H24 H 0.1552 0.3538 0.5532 0.022 Uiso 1 1 calc R
C3 C 0.10647(9) 0.46260(7) 0.19163(13) 0.0182(2) Uani 1 1 d .
H3A H 0.1423 0.5027 0.2586 0.022 Uiso 1 1 calc R
H3B H 0.0360 0.4804 0.1682 0.022 Uiso 1 1 calc R
C27 C -0.11921(9) 0.38771(7) 0.46202(14) 0.0203(3) Uani 1 1 d .
H27 H -0.1889 0.3984 0.4398 0.024 Uiso 1 1 calc R
C17 C 0.58744(10) 0.35636(8) 0.09779(14) 0.0228(3) Uani 1 1 d .
H17A H 0.5801 0.3947 0.1778 0.027 Uiso 1 1 calc R
H17B H 0.5840 0.3864 0.0042 0.027 Uiso 1 1 calc R
C30 C -0.10801(12) 0.32109(9) 0.84328(16) 0.0317(3) Uani 1 1 d .
H30A H -0.0746 0.2702 0.8310 0.048 Uiso 1 1 calc GR
H30B H -0.1633 0.3128 0.9009 0.048 Uiso 1 1 calc GR
H30C H -0.0598 0.3586 0.8952 0.048 Uiso 1 1 calc GR
C18 C 0.68883(11) 0.31499(10) 0.12990(18) 0.0369(4) Uani 1 1 d .
H18A H 0.6945 0.2748 0.0539 0.055 Uiso 1 1 calc GR
H18B H 0.6947 0.2893 0.2269 0.055 Uiso 1 1 calc GR
H18C H 0.7425 0.3543 0.1296 0.055 Uiso 1 1 calc GR

loop_
_atom_site_aniso_label
_atom_site_aniso_U_11
_atom_site_aniso_U_22
_atom_site_aniso_U_33
_atom_site_aniso_U_23
_atom_site_aniso_U_13
_atom_site_aniso_U_12
F31 0.0291(4) 0.0249(4) 0.0236(4) -0.0109(3) 0.0048(3) -0.0041(3)
O11 0.0193(4) 0.0132(4) 0.0156(4) 0.0028(3) 0.0038(3) 0.0009(3)
O12 0.0266(5) 0.0188(4) 0.0207(4) 0.0080(3) 0.0049(4) 0.0047(4)
O13 0.0270(5) 0.0222(5) 0.0171(4) -0.0017(3) 0.0105(4) -0.0023(4)
O29 0.0283(5) 0.0214(5) 0.0295(5) 0.0008(4) 0.0180(4) -0.0002(4)
N5 0.0168(5) 0.0135(5) 0.0112(4) 0.0020(4) 0.0027(4) -0.0002(4)
N2 0.0140(5) 0.0132(5) 0.0138(4) 0.0018(4) 0.0035(4) 0.0014(4)
N8 0.0169(5) 0.0151(5) 0.0161(5) 0.0010(4) 0.0065(4) 0.0015(4)
C1 0.0122(5) 0.0130(5) 0.0122(5) -0.0010(4) -0.0002(4) -0.0021(4)
C10 0.0161(5) 0.0106(5) 0.0129(5) 0.0009(4) 0.0020(4) 0.0007(4)
C16 0.0162(5) 0.0125(5) 0.0152(5) -0.0001(4) 0.0048(4) 0.0005(4)
C6 0.0220(6) 0.0163(6) 0.0109(5) 0.0015(4) 0.0037(4) -0.0017(5)
C15 0.0104(5) 0.0168(6) 0.0146(5) 0.0003(4) 0.0017(4) 0.0010(4)
C4 0.0156(5) 0.0150(5) 0.0155(5) 0.0019(4) 0.0000(4) -0.0006(4)
C7 0.0215(6) 0.0122(5) 0.0148(5) -0.0017(4) 0.0049(4) -0.0038(5)
C14 0.0186(6) 0.0194(6) 0.0224(6) 0.0036(5) 0.0084(5) 0.0034(5)
C26 0.0225(6) 0.0119(5) 0.0229(6) -0.0016(5) 0.0117(5) 0.0001(5)
C9 0.0152(5) 0.0138(5) 0.0130(5) 0.0024(4) 0.0050(4) 0.0016(4)
C23 0.0127(5) 0.0208(6) 0.0152(5) 0.0029(4) 0.0015(4) -0.0012(5)
C25 0.0248(6) 0.0202(6) 0.0153(5) 0.0019(5) 0.0055(5) 0.0052(5)
C28 0.0172(6) 0.0180(6) 0.0187(6) 0.0020(5) 0.0016(4) 0.0030(5)
C21 0.0140(5) 0.0207(6) 0.0193(6) -0.0067(5) 0.0013(4) -0.0010(5)
C19 0.0194(6) 0.0185(6) 0.0134(5) 0.0010(4) 0.0030(4) -0.0008(5)
C22 0.0155(6) 0.0275(7) 0.0138(5) -0.0009(5) 0.0028(4) -0.0017(5)
C20 0.0202(6) 0.0174(6) 0.0196(6) 0.0015(5) 0.0023(5) -0.0031(5)
C24 0.0151(5) 0.0214(6) 0.0177(6) 0.0000(5) 0.0025(4) 0.0032(5)
C3 0.0215(6) 0.0137(6) 0.0207(6) 0.0043(4) 0.0077(5) 0.0041(5)
C27 0.0143(5) 0.0203(6) 0.0268(6) -0.0009(5) 0.0051(5) 0.0023(5)
C17 0.0229(6) 0.0267(7) 0.0192(6) -0.0024(5) 0.0046(5) -0.0025(5)
C30 0.0481(9) 0.0219(7) 0.0307(7) 0.0062(6) 0.0251(7) 0.0046(6)
C18 0.0204(7) 0.0478(10) 0.0434(9) -0.0057(7) 0.0079(6) -0.0015(7)

loop_
_atom_type_symbol
_atom_type_description
_atom_type_scat_dispersion_real
_atom_type_scat_dispersion_imag
_atom_type_scat_source
C C 0.0030 0.0020 'International Tables Vol C Tables 4.2.6.8 and 6.1.1.4'
H H 0.0000 0.0000 'International Tables Vol C Tables 4.2.6.8 and 6.1.1.4'
F F 0.0170 0.0100 'International Tables Vol C Tables 4.2.6.8 and 6.1.1.4'
N N 0.0060 0.0030 'International Tables Vol C Tables 4.2.6.8 and 6.1.1.4'
O O 0.0110 0.0060 'International Tables Vol C Tables 4.2.6.8 and 6.1.1.4'

loop_
_geom_angle_atom_site_label_1
_geom_angle_atom_site_label_2
_geom_angle_atom_site_label_3
_geom_angle
C26 O29 C30 116.76(11)
C10 N5 C6 114.88(9)
C4 N5 C10 124.31(9)
C4 N5 C6 119.80(9)
C1 N2 C16 120.28(9)
C1 N2 C3 122.71(10)
C16 N2 C3 116.66(9)
C7 N8 C14 118.71(10)
C7 N8 C9 123.43(10)
C9 N8 C14 117.84(9)
O11 C1 N2 124.24(10)
O11 C1 C10 117.04(10)
N2 C1 C10 118.71(10)
N5 C10 C1 116.05(9)
N5 C10 C9 108.71(9)
C1 C10 C9 110.29(9)
C28 C16 N2 119.47(10)
C24 C16 N2 120.67(10)
C24 C16 C28 119.84(11)
N5 C6 C7 114.95(9)
C23 C15 C9 119.25(10)
C19 C15 C9 121.88(10)
C19 C15 C23 118.61(11)
O12 C4 N5 122.80(11)
O12 C4 C3 119.19(11)
N5 C4 C3 118.01(10)
O13 C7 N8 122.87(11)
O13 C7 C6 117.65(10)
N8 C7 C6 119.47(10)
N8 C14 C17 113.47(10)
O29 C26 C25 123.94(11)
O29 C26 C27 116.06(11)
C25 C26 C27 119.99(11)
N8 C9 C10 107.51(9)
N8 C9 C15 114.59(9)
C15 C9 C10 110.37(9)
C22 C23 C15 120.92(11)
C26 C25 C24 119.41(11)
C27 C28 C16 119.68(11)
F31 C21 C22 118.63(11)
F31 C21 C20 118.34(11)
C22 C21 C20 123.01(11)
C20 C19 C15 121.26(11)
C21 C22 C23 118.11(11)
C21 C20 C19 118.02(11)
C16 C24 C25 120.58(11)
N2 C3 C4 116.38(10)
C28 C27 C26 120.38(11)
C14 C17 C18 111.01(12)

loop_
_geom_bond_atom_site_label_1
_geom_bond_atom_site_label_2
_geom_bond_distance
F31 C21 1.3629(14)
O11 C1 1.2319(14)
O12 C4 1.2291(14)
O13 C7 1.2313(14)
O29 C26 1.3689(14)
O29 C30 1.4334(17)
N5 C10 1.4533(14)
N5 C6 1.4620(14)
N5 C4 1.3421(15)
N2 C1 1.3474(15)
N2 C16 1.4442(14)
N2 C3 1.4652(14)
N8 C7 1.3525(15)
N8 C14 1.4742(15)
N8 C9 1.4698(14)
C1 C10 1.5160(15)
C10 C9 1.5449(15)
C16 C28 1.3942(16)
C16 C24 1.3853(16)
C6 C7 1.5194(17)
C15 C9 1.5192(16)
C15 C23 1.3992(16)
C15 C19 1.3939(16)
C4 C3 1.5115(16)
C14 C17 1.5205(18)
C26 C25 1.3893(18)
C26 C27 1.3927(18)
C23 C22 1.3907(17)
C25 C24 1.3926(16)
C28 C27 1.3851(17)
C21 C22 1.3770(18)
C21 C20 1.3786(17)
C19 C20 1.3874(17)
C17 C18 1.525(2)
